data_2236764
loop_
_publ_author_name
'Nair, Yamuna'
'Sithambaresan, M.'
'Kurup, M. R. Prathapachandra'

_publ_section_title
;
 <i>N</i>'-[(<i>E</i>)-(3-Fluoropyridin-2-yl)methylidene]benzohydrazide
 monohydrate
;
_journal_coeditor_code ZL2494
_journal_issue 9
_journal_name_full 'Acta Crystallographica Section E'
_journal_page_first o2709
_journal_paper_doi 10.1107/S1600536812035179
_journal_volume 68
_journal_year 2012
_chemical_formula_iupac 'C13 H10 F N3 O, H2 O'
_chemical_formula_moiety 'C13 H10 F N3 O, H2 O'
_chemical_formula_sum 'C13 H12 F N3 O2'
_chemical_formula_weight 261.26
_chemical_name_systematic
;
<i>N</i>'-[(<i>E</i>)-(3-Fluoropyridin-2-yl)methylidene]benzohydrazide
monohydrate
;
_space_group_IT_number 61
_symmetry_cell_setting orthorhombic
_symmetry_space_group_name_Hall '-P 2ac 2ab'
_symmetry_space_group_name_H-M 'P b c a'
_atom_sites_solution_hydrogens geom
_atom_sites_solution_primary direct
_atom_sites_solution_secondary difmap
_audit_creation_method SHELXL-97
_cell_angle_alpha 90.00
_cell_angle_beta 90.00
_cell_angle_gamma 90.00
_cell_formula_units_Z 8
_cell_length_a 8.2540(4)
_cell_length_b 11.5489(4)
_cell_length_c 26.1962(11)
_cell_measurement_reflns_used 9884
_cell_measurement_temperature 296(2)
_cell_measurement_theta_max 54.449
_cell_measurement_theta_min 5.834
_cell_volume 2497.14(18)
_computing_cell_refinement 'APEX2 and SAINT (Bruker, 2004)'
_computing_data_collection 'APEX2 (Bruker, 2004)'
_computing_data_reduction 'SAINT and XPREP (Bruker, 2004)'
_computing_molecular_graphics 'ORTEP-3 (Farrugia, 1997) and DIAMOND (Brandenburg, 2010)'
_computing_publication_material 'SHELXL97 (Sheldrick, 2008) and publCIF (Westrip, 2010)'
_computing_structure_refinement 'SHELXL97 (Sheldrick, 2008)'
_computing_structure_solution 'SHELXS97 (Sheldrick, 2008)'
_diffrn_ambient_temperature 296(2)
_diffrn_measured_fraction_theta_full 0.999
_diffrn_measured_fraction_theta_max 0.999
_diffrn_measurement_device_type 'Bruker Kappa APEXII CCD'
_diffrn_measurement_method '\w and \f scan'
_diffrn_radiation_monochromator graphite
_diffrn_radiation_source 'fine-focus sealed tube'
_diffrn_radiation_type MoK\a
_diffrn_radiation_wavelength 0.71073
_diffrn_reflns_av_R_equivalents 0.0265
_diffrn_reflns_av_sigmaI/netI 0.0112
_diffrn_reflns_limit_h_max 9
_diffrn_reflns_limit_h_min -9
_diffrn_reflns_limit_k_max 13
_diffrn_reflns_limit_k_min -13
_diffrn_reflns_limit_l_max 31
_diffrn_reflns_limit_l_min -31
_diffrn_reflns_number 34264
_diffrn_reflns_theta_full 24.99
_diffrn_reflns_theta_max 24.99
_diffrn_reflns_theta_min 3.11
_exptl_absorpt_coefficient_mu 0.106
_exptl_absorpt_correction_T_max 0.9739
_exptl_absorpt_correction_T_min 0.9637
_exptl_absorpt_correction_type multi-scan
_exptl_absorpt_process_details '(SADABS; Bruker, 2004)'
_exptl_crystal_colour colorless
_exptl_crystal_density_diffrn 1.390
_exptl_crystal_density_method 'not measured'
_exptl_crystal_description block
_exptl_crystal_F_000 1088
_exptl_crystal_size_max 0.35
_exptl_crystal_size_mid 0.30
_exptl_crystal_size_min 0.25
_refine_diff_density_max 0.181
_refine_diff_density_min -0.131
_refine_ls_extinction_coef 0.0073(8)
_refine_ls_extinction_expression Fc^*^=kFc[1+0.001xFc^2^\l^3^/sin(2\q)]^-1/4^
_refine_ls_extinction_method 'SHELXL97 (Sheldrick, 2008)'
_refine_ls_goodness_of_fit_ref 1.068
_refine_ls_hydrogen_treatment mixed
_refine_ls_matrix_type full
_refine_ls_number_parameters 185
_refine_ls_number_reflns 2190
_refine_ls_number_restraints 0
_refine_ls_restrained_S_all 1.068
_refine_ls_R_factor_all 0.0408
_refine_ls_R_factor_gt 0.0319
_refine_ls_shift/su_max 0.001
_refine_ls_shift/su_mean 0.000
_refine_ls_structure_factor_coef Fsqd
_refine_ls_weighting_details 'calc w=1/[\s^2^(Fo^2^)+(0.0425P)^2^+0.6736P] where P=(Fo^2^+2Fc^2^)/3'
_refine_ls_weighting_scheme calc
_refine_ls_wR_factor_gt 0.0855
_refine_ls_wR_factor_ref 0.0962
_reflns_number_gt 1817
_reflns_number_total 2192
_reflns_threshold_expression I>2sigma(I)
_cod_data_source_file zl2494.cif
_cod_data_source_block I
_cod_database_code 2236764
_cod_database_fobs_code 2236764

loop_
_symmetry_equiv_pos_as_xyz
'x, y, z'
'x+1/2, -y+1/2, -z'
'-x, y+1/2, -z+1/2'
'-x+1/2, -y, z+1/2'
'-x, -y, -z'
'-x-1/2, y-1/2, z'
'x, -y-1/2, z-1/2'
'x-1/2, y, -z-1/2'

loop_
_atom_site_type_symbol
_atom_site_label
_atom_site_fract_x
_atom_site_fract_y
_atom_site_fract_z
_atom_site_U_iso_or_equiv
_atom_site_adp_type
_atom_site_calc_flag
_atom_site_refinement_flags
_atom_site_occupancy
_atom_site_symmetry_multiplicity
F F1 0.75071(13) 0.87133(8) 1.09485(3) 0.0629(3) Uani d . 1 1
O O1 0.82638(15) 1.12491(9) 0.86590(4) 0.0561(3) Uani d . 1 1
O O1W 0.90084(17) 0.73757(10) 0.93534(6) 0.0600(3) Uani d . 1 1
N N1 0.60294(15) 1.12483(10) 1.03176(5) 0.0462(3) Uani d . 1 1
N N2 0.79363(14) 1.02906(10) 0.95707(4) 0.0413(3) Uani d . 1 1
N N3 0.88214(15) 0.97616(11) 0.91928(4) 0.0418(3) Uani d . 1 1
C C1 0.51707(19) 1.17020(13) 1.06961(6) 0.0514(4) Uani d . 1 1
H H1 0.4633 1.2397 1.0637 0.062 Uiso calc R 1 1
C C2 0.5032(2) 1.12006(14) 1.11710(6) 0.0562(4) Uani d . 1 1
H H2 0.4420 1.1552 1.1425 0.067 Uiso calc R 1 1
C C3 0.5812(2) 1.01773(15) 1.12616(6) 0.0557(4) Uani d . 1 1
H H3 0.5742 0.9811 1.1577 0.067 Uiso calc R 1 1
C C4 0.66988(18) 0.97122(13) 1.08709(5) 0.0444(4) Uani d . 1 1
C C5 0.68155(16) 1.02434(11) 1.04024(5) 0.0392(3) Uani d . 1 1
C C6 0.77636(17) 0.97353(12) 0.99866(5) 0.0416(3) Uani d . 1 1
H H6 0.8237 0.9010 1.0026 0.050 Uiso calc R 1 1
C C7 0.89290(17) 1.03168(12) 0.87370(5) 0.0416(3) Uani d . 1 1
C C8 0.99453(17) 0.97527(13) 0.83362(5) 0.0427(3) Uani d . 1 1
C C9 1.0457(2) 0.86099(14) 0.83555(6) 0.0543(4) Uani d . 1 1
H H9 1.0176 0.8148 0.8633 0.065 Uiso calc R 1 1
C C10 1.1385(2) 0.81533(17) 0.79643(6) 0.0664(5) Uani d . 1 1
H H10 1.1715 0.7384 0.7978 0.080 Uiso calc R 1 1
C C11 1.1819(2) 0.88324(18) 0.75569(7) 0.0692(5) Uani d . 1 1
H H11 1.2441 0.8522 0.7294 0.083 Uiso calc R 1 1
C C12 1.1337(2) 0.99666(18) 0.75360(6) 0.0650(5) Uani d . 1 1
H H12 1.1645 1.0427 0.7261 0.078 Uiso calc R 1 1
C C13 1.03959(19) 1.04278(15) 0.79213(6) 0.0529(4) Uani d . 1 1
H H13 1.0062 1.1196 0.7903 0.064 Uiso calc R 1 1
H H3' 0.908(2) 0.9010(16) 0.9235(6) 0.057(5) Uiso d . 1 1
H H1A 0.838(3) 0.699(2) 0.9166(9) 0.102(9) Uiso d . 1 1
H H1B 0.902(3) 0.701(2) 0.9653(9) 0.100(8) Uiso d . 1 1

loop_
_atom_site_aniso_label
_atom_site_aniso_U_11
_atom_site_aniso_U_22
_atom_site_aniso_U_33
_atom_site_aniso_U_12
_atom_site_aniso_U_13
_atom_site_aniso_U_23
F1 0.0738(6) 0.0639(6) 0.0511(5) 0.0185(5) 0.0040(5) 0.0128(4)
O1 0.0757(8) 0.0461(6) 0.0467(6) 0.0037(5) 0.0021(5) 0.0061(5)
O1W 0.0761(8) 0.0452(6) 0.0589(8) -0.0080(6) 0.0070(7) 0.0081(6)
N1 0.0496(7) 0.0422(7) 0.0468(7) 0.0015(5) 0.0020(6) -0.0028(5)
N2 0.0454(7) 0.0418(6) 0.0366(6) -0.0004(5) 0.0024(5) -0.0031(5)
N3 0.0500(7) 0.0406(7) 0.0348(6) 0.0017(5) 0.0046(5) -0.0004(5)
C1 0.0508(9) 0.0451(8) 0.0583(10) 0.0016(7) 0.0051(7) -0.0096(7)
C2 0.0529(9) 0.0628(10) 0.0528(10) -0.0014(8) 0.0107(7) -0.0155(8)
C3 0.0571(9) 0.0704(11) 0.0395(8) -0.0017(8) 0.0053(7) -0.0008(7)
C4 0.0447(8) 0.0492(8) 0.0395(8) 0.0006(7) -0.0027(6) -0.0008(6)
C5 0.0381(7) 0.0417(7) 0.0377(7) -0.0032(6) -0.0013(6) -0.0039(6)
C6 0.0459(8) 0.0401(8) 0.0388(7) 0.0034(6) -0.0001(6) -0.0008(6)
C7 0.0458(8) 0.0415(8) 0.0375(8) -0.0089(6) -0.0036(6) -0.0003(6)
C8 0.0421(8) 0.0527(8) 0.0333(7) -0.0109(6) -0.0020(6) -0.0007(6)
C9 0.0643(10) 0.0551(9) 0.0433(8) -0.0037(8) 0.0112(8) -0.0003(7)
C10 0.0736(12) 0.0708(11) 0.0550(10) 0.0039(9) 0.0161(9) -0.0077(9)
C11 0.0611(11) 0.1001(15) 0.0463(10) -0.0034(10) 0.0143(8) -0.0098(10)
C12 0.0576(10) 0.0987(14) 0.0386(9) -0.0147(10) 0.0058(7) 0.0105(9)
C13 0.0519(9) 0.0651(10) 0.0418(8) -0.0110(8) -0.0024(7) 0.0068(7)

loop_
_atom_type_symbol
_atom_type_description
_atom_type_scat_dispersion_real
_atom_type_scat_dispersion_imag
_atom_type_scat_source
C C 0.0033 0.0016 'International Tables Vol C Tables 4.2.6.8 and 6.1.1.4'
H H 0.0000 0.0000 'International Tables Vol C Tables 4.2.6.8 and 6.1.1.4'
N N 0.0061 0.0033 'International Tables Vol C Tables 4.2.6.8 and 6.1.1.4'
O O 0.0106 0.0060 'International Tables Vol C Tables 4.2.6.8 and 6.1.1.4'
F F 0.0171 0.0103 'International Tables Vol C Tables 4.2.6.8 and 6.1.1.4'

loop_
_geom_angle_atom_site_label_1
_geom_angle_atom_site_label_2
_geom_angle_atom_site_label_3
_geom_angle
H1A O1W H1B 105(2)
C1 N1 C5 118.31(13)
C6 N2 N3 116.90(12)
C7 N3 N2 117.28(12)
C7 N3 H3' 123.2(11)
N2 N3 H3' 117.8(11)
N1 C1 C2 123.60(15)
N1 C1 H1 118.2
C2 C1 H1 118.2
C3 C2 C1 118.79(14)
C3 C2 H2 120.6
C1 C2 H2 120.6
C2 C3 C4 117.49(15)
C2 C3 H3 121.3
C4 C3 H3 121.3
F1 C4 C3 119.21(13)
F1 C4 C5 118.78(13)
C3 C4 C5 122.00(14)
N1 C5 C4 119.81(13)
N1 C5 C6 118.68(12)
C4 C5 C6 121.51(13)
N2 C6 C5 119.67(12)
N2 C6 H6 120.2
C5 C6 H6 120.2
O1 C7 N3 122.14(13)
O1 C7 C8 121.16(13)
N3 C7 C8 116.67(13)
C9 C8 C13 118.79(14)
C9 C8 C7 124.09(13)
C13 C8 C7 117.12(14)
C10 C9 C8 120.27(15)
C10 C9 H9 119.9
C8 C9 H9 119.9
C11 C10 C9 120.18(18)
C11 C10 H10 119.9
C9 C10 H10 119.9
C12 C11 C10 120.13(17)
C12 C11 H11 119.9
C10 C11 H11 119.9
C11 C12 C13 120.19(16)
C11 C12 H12 119.9
C13 C12 H12 119.9
C12 C13 C8 120.43(16)
C12 C13 H13 119.8
C8 C13 H13 119.8

loop_
_geom_bond_atom_site_label_1
_geom_bond_atom_site_label_2
_geom_bond_distance
F1 C4 1.3481(17)
O1 C7 1.2258(17)
O1W H1A 0.84(3)
O1W H1B 0.89(2)
N1 C1 1.3266(19)
N1 C5 1.3480(18)
N2 C6 1.2721(18)
N2 N3 1.3736(16)
N3 C7 1.3582(18)
N3 H3' 0.901(18)
C1 C2 1.377(2)
C1 H1 0.9300
C2 C3 1.366(2)
C2 H2 0.9300
C3 C4 1.368(2)
C3 H3 0.9300
C4 C5 1.376(2)
C5 C6 1.4639(19)
C6 H6 0.9300
C7 C8 1.494(2)
C8 C9 1.387(2)
C8 C13 1.388(2)
C9 C10 1.384(2)
C9 H9 0.9300
C10 C11 1.372(3)
C10 H10 0.9300
C11 C12 1.370(3)
C11 H11 0.9300
C12 C13 1.381(2)
C12 H12 0.9300
C13 H13 0.9300

loop_
_geom_hbond_atom_site_label_D
_geom_hbond_atom_site_label_H
_geom_hbond_atom_site_label_A
_geom_hbond_site_symmetry_A
_geom_hbond_distance_DH
_geom_hbond_distance_HA
_geom_hbond_distance_DA
_geom_hbond_angle_DHA
N3 H3' O1W . 0.901(18) 1.914(18) 2.7917(17) 164.3(16)
O1W H1A O1 6_755 0.84(3) 2.08(3) 2.9187(19) 172(2)
O1W H1A N2 6_755 0.84(3) 2.48(2) 2.9494(17) 116.1(19)
O1W H1B N1 6_755 0.89(2) 1.95(3) 2.8420(18) 178(2)
C9 H9 O1W . 0.9310 2.2991 3.209(2) 165.38

loop_
_geom_torsion_atom_site_label_1
_geom_torsion_atom_site_label_2
_geom_torsion_atom_site_label_3
_geom_torsion_atom_site_label_4
_geom_torsion
C6 N2 N3 C7 176.10(12)
C5 N1 C1 C2 -0.2(2)
N1 C1 C2 C3 -0.2(2)
C1 C2 C3 C4 0.3(2)
C2 C3 C4 F1 178.90(14)
C2 C3 C4 C5 0.1(2)
C1 N1 C5 C4 0.6(2)
C1 N1 C5 C6 179.89(13)
F1 C4 C5 N1 -179.40(12)
C3 C4 C5 N1 -0.5(2)
F1 C4 C5 C6 1.4(2)
C3 C4 C5 C6 -179.78(14)
N3 N2 C6 C5 -179.18(11)
N1 C5 C6 N2 5.7(2)
C4 C5 C6 N2 -175.10(14)
N2 N3 C7 O1 -0.4(2)
N2 N3 C7 C8 177.81(11)
O1 C7 C8 C9 -166.31(14)
N3 C7 C8 C9 15.5(2)
O1 C7 C8 C13 13.8(2)
N3 C7 C8 C13 -164.45(13)
C13 C8 C9 C10 -0.7(2)
C7 C8 C9 C10 179.37(15)
C8 C9 C10 C11 0.7(3)
C9 C10 C11 C12 0.1(3)
C10 C11 C12 C13 -0.8(3)
C11 C12 C13 C8 0.8(3)
C9 C8 C13 C12 0.0(2)
C7 C8 C13 C12 179.90(14)

loop_
_cod_related_entry_id
_cod_related_entry_database
_cod_related_entry_code
1 ChemSpider 30658196
